data_4515097
loop_
_publ_author_name
'Sherstobitova, Tatiana'
'Maryunina, Kseniya'
'Tolstikov, Svyatoslav'
'Letyagin, Gleb'
'Romanenko, Galina'
'Nishihara, Sadafumi'
'Inoue, Katsuya'

_publ_section_title
;
 Ligand Structure Effects on Molecular Assembly and Magnetic Properties of
 Copper(II) Complexes with 3-Pyridyl-Substituted Nitronyl Nitroxide
 Derivatives
;
_journal_issue 17
_journal_name_full 'ACS Omega'
_journal_page_first 17160
_journal_paper_doi 10.1021/acsomega.9b01575
_journal_volume 4
_journal_year 2019
_chemical_formula_sum 'C44 H38 Br2 Cu2 F24 N6 O14'
_chemical_formula_weight 1617.70
_space_group_crystal_system triclinic
_space_group_IT_number 2
_space_group_name_Hall '-P 1'
_space_group_name_H-M_alt 'P -1'
_symmetry_space_group_name_Hall '-P 1'
_symmetry_space_group_name_H-M 'P -1'
_atom_sites_solution_hydrogens mixed
_audit_creation_method SHELXL-2018/3
_cell_angle_alpha 82.7100(10)
_cell_angle_beta 84.0690(10)
_cell_angle_gamma 87.2040(10)
_cell_formula_units_Z 1
_cell_length_a 9.4928(4)
_cell_length_b 12.2972(5)
_cell_length_c 13.3902(5)
_cell_measurement_reflns_used 8606
_cell_measurement_temperature 296(2)
_cell_measurement_theta_max 22.81
_cell_measurement_theta_min 2.68
_cell_volume 1541.16(11)
_computing_cell_refinement 'Bruker SAINT'
_computing_data_collection 'Bruker APEX2'
_computing_data_reduction 'Bruker SAINT'
_computing_molecular_graphics 'Bruker SHELXTL'
_computing_publication_material 'Bruker SHELXTL'
_computing_structure_refinement 'SHELXL-2018/3 (Sheldrick, 2018)'
_computing_structure_solution 'SHELXT 2014/5 (Sheldrick, 2014)'
_diffrn_ambient_temperature 296(2)
_diffrn_measured_fraction_theta_full 0.999
_diffrn_measured_fraction_theta_max 0.996
_diffrn_measurement_device_type 'Bruker APEX-II CCD'
_diffrn_measurement_method '\f and \w scans'
_diffrn_radiation_type MoK\a
_diffrn_radiation_wavelength 0.71073
_diffrn_reflns_av_R_equivalents 0.1024
_diffrn_reflns_av_unetI/netI 0.0754
_diffrn_reflns_Laue_measured_fraction_full 0.999
_diffrn_reflns_Laue_measured_fraction_max 0.996
_diffrn_reflns_limit_h_max 12
_diffrn_reflns_limit_h_min -12
_diffrn_reflns_limit_k_max 16
_diffrn_reflns_limit_k_min -16
_diffrn_reflns_limit_l_max 18
_diffrn_reflns_limit_l_min -18
_diffrn_reflns_number 53876
_diffrn_reflns_point_group_measured_fraction_full 0.999
_diffrn_reflns_point_group_measured_fraction_max 0.996
_diffrn_reflns_theta_full 25.242
_diffrn_reflns_theta_max 28.607
_diffrn_reflns_theta_min 1.541
_exptl_absorpt_coefficient_mu 2.122
_exptl_absorpt_correction_T_max 0.785
_exptl_absorpt_correction_T_min 0.394
_exptl_absorpt_correction_type multi-scan
_exptl_crystal_colour violet
_exptl_crystal_density_diffrn 1.743
_exptl_crystal_description needle
_exptl_crystal_F_000 800
_exptl_crystal_size_max 0.540
_exptl_crystal_size_mid 0.240
_exptl_crystal_size_min 0.120
_refine_diff_density_max 0.759
_refine_diff_density_min -0.870
_refine_diff_density_rms 0.062
_refine_ls_extinction_method none
_refine_ls_goodness_of_fit_ref 1.004
_refine_ls_hydrogen_treatment mixed
_refine_ls_matrix_type full
_refine_ls_number_parameters 562
_refine_ls_number_reflns 7852
_refine_ls_number_restraints 3
_refine_ls_restrained_S_all 1.004
_refine_ls_R_factor_all 0.1331
_refine_ls_R_factor_gt 0.0520
_refine_ls_shift/su_max 0.001
_refine_ls_shift/su_mean 0.000
_refine_ls_structure_factor_coef Fsqd
_refine_ls_weighting_details 'w=1/[\s^2^(Fo^2^)+(0.0317P)^2^+1.7096P] where P=(Fo^2^+2Fc^2^)/3'
_refine_ls_weighting_scheme calc
_refine_ls_wR_factor_gt 0.1029
_refine_ls_wR_factor_ref 0.1364
_reflns_Friedel_coverage 0.000
_reflns_number_gt 3987
_reflns_number_total 7852
_reflns_threshold_expression 'I > 2\s(I)'
_cod_data_source_file 1916618-rev.cif
_cod_data_source_block mmm
_cod_database_code 4515097
_shelx_shelxl_version_number 2018/3
_shelx_space_group_comment
; 
The symmetry employed for this shelxl refinement is uniquely defined 
by the following loop, which should always be used as a source of 
symmetry information in preference to the above space-group names. 
They are only intended as comments. 
;
_shelx_estimated_absorpt_t_min 0.394
_shelx_estimated_absorpt_t_max 0.785

loop_
_space_group_symop_operation_xyz
'x, y, z'
'-x, -y, -z'

loop_
_atom_site_label
_atom_site_type_symbol
_atom_site_fract_x
_atom_site_fract_y
_atom_site_fract_z
_atom_site_U_iso_or_equiv
_atom_site_adp_type
_atom_site_occupancy
_atom_site_site_symmetry_order
_atom_site_calc_flag
_atom_site_refinement_flags_posn
_atom_site_refinement_flags_adp
_atom_site_refinement_flags_occupancy
_atom_site_disorder_assembly
_atom_site_disorder_group
Cu1 Cu 0.500000 0.500000 0.000000 0.0734(3) Uani 1 2 d S . P . .
O1 O 0.6577(3) 0.4025(2) -0.0307(3) 0.0734(9) Uani 1 1 d . . . . .
C1 C 0.8043(6) 0.2464(4) -0.0317(4) 0.0742(13) Uani 1 1 d . . . . .
F1 F 0.890(3) 0.263(3) 0.036(2) 0.118(8) Uani 0.5 1 d . . P A 1
F2 F 0.8560(3) 0.2830(2) -0.1257(3) 0.1017(10) Uani 1 1 d . . . . .
F3 F 0.7999(3) 0.1383(2) -0.0273(2) 0.0955(9) Uani 1 1 d . . . . .
F1Z F 0.901(3) 0.276(3) 0.022(2) 0.109(8) Uani 0.5 1 d . . P A 2
C2 C 0.6603(5) 0.3006(4) -0.0042(3) 0.0612(11) Uani 1 1 d . . . . .
C3 C 0.5519(5) 0.2373(4) 0.0440(4) 0.0680(12) Uani 1 1 d . . . . .
H3A H 0.567999 0.161942 0.058155 0.082 Uiso 1 1 calc R U . . .
C4 C 0.4203(5) 0.2824(4) 0.0718(3) 0.0596(11) Uani 1 1 d . . . . .
C5 C 0.3039(6) 0.2049(5) 0.1227(6) 0.0833(16) Uani 1 1 d . . . . .
F4 F 0.200(3) 0.2504(10) 0.164(4) 0.182(10) Uani 0.5 1 d . . P B 1
F5 F 0.258(4) 0.153(3) 0.0523(11) 0.172(8) Uani 0.5 1 d . . P B 1
F6 F 0.3539(19) 0.1325(19) 0.1883(17) 0.130(6) Uani 0.5 1 d . . P B 1
F4Z F 0.271(3) 0.228(3) 0.2156(10) 0.163(11) Uani 0.5 1 d . . P B 2
F5Z F 0.1880(16) 0.223(2) 0.0851(18) 0.120(5) Uani 0.5 1 d . . P B 2
F6Z F 0.339(2) 0.1032(10) 0.121(3) 0.167(8) Uani 0.5 1 d . . P B 2
O2 O 0.3803(3) 0.3810(2) 0.0592(2) 0.0656(8) Uani 1 1 d . . . . .
O1S O 0.5705(3) 0.4793(3) 0.1828(2) 0.0952(12) Uani 1 1 d . . . . .
N1S N 0.6698(3) 0.4765(3) 0.2412(3) 0.0648(10) Uani 1 1 d . . . . .
C1SA C 0.8011(19) 0.5422(17) 0.2087(17) 0.046(4) Uani 0.39(2) 1 d . . P C 1
C3SA C 0.738(3) 0.6537(19) 0.208(4) 0.143(18) Uani 0.39(2) 1 d . . P C 1
H3SA H 0.693776 0.663182 0.274097 0.214 Uiso 0.39(2) 1 calc R U P C 1
H3SB H 0.811241 0.706015 0.189156 0.214 Uiso 0.39(2) 1 calc R U P C 1
H3SC H 0.668953 0.664994 0.159946 0.214 Uiso 0.39(2) 1 calc R U P C 1
C2SA C 0.871(2) 0.526(3) 0.1056(11) 0.113(10) Uani 0.39(2) 1 d . . P C 1
H2SA H 0.912089 0.452871 0.107002 0.170 Uiso 0.39(2) 1 calc R U P C 1
H2SB H 0.802426 0.536897 0.057324 0.170 Uiso 0.39(2) 1 calc R U P C 1
H2SC H 0.944714 0.577918 0.086534 0.170 Uiso 0.39(2) 1 calc R U P C 1
C2SB C 0.8094(15) 0.6183(18) 0.1351(12) 0.114(8) Uani 0.61(2) 1 d . . P C 2
H2SD H 0.869562 0.678933 0.134491 0.170 Uiso 0.61(2) 1 calc R U P C 2
H2SE H 0.860151 0.562325 0.100516 0.170 Uiso 0.61(2) 1 calc R U P C 2
H2SF H 0.726928 0.642843 0.101487 0.170 Uiso 0.61(2) 1 calc R U P C 2
C3SB C 0.6874(12) 0.6610(9) 0.3016(15) 0.103(5) Uani 0.61(2) 1 d . . P C 2
H3SD H 0.660163 0.629745 0.369842 0.155 Uiso 0.61(2) 1 calc R U P C 2
H3SE H 0.749281 0.720321 0.302014 0.155 Uiso 0.61(2) 1 calc R U P C 2
H3SF H 0.604387 0.687971 0.269688 0.155 Uiso 0.61(2) 1 calc R U P C 2
C1SB C 0.7650(14) 0.5725(14) 0.2425(12) 0.058(3) Uani 0.61(2) 1 d . . P C 2
C4S C 0.8867(4) 0.5088(4) 0.2990(3) 0.0583(11) Uani 1 1 d . . . . .
C5S C 1.016(3) 0.442(3) 0.254(2) 0.194(15) Uani 0.5 1 d . . P C 1
H5SA H 0.984379 0.391674 0.213051 0.291 Uiso 0.5 1 calc R U P C 1
H5SB H 1.080754 0.491469 0.213790 0.291 Uiso 0.5 1 calc R U P C 1
H5SC H 1.063282 0.402264 0.308406 0.291 Uiso 0.5 1 calc R U P C 1
C6S C 0.938(3) 0.582(2) 0.359(2) 0.195(15) Uani 0.5 1 d . . P C 1
H6SA H 0.992752 0.637052 0.316644 0.292 Uiso 0.5 1 calc R U P C 1
H6SB H 0.859795 0.617323 0.395558 0.292 Uiso 0.5 1 calc R U P C 1
H6SC H 0.997140 0.542468 0.406671 0.292 Uiso 0.5 1 calc R U P C 1
C5SB C 0.999(2) 0.4473(15) 0.2337(17) 0.086(6) Uani 0.5 1 d . . P C 2
H5SD H 1.057423 0.499345 0.190601 0.128 Uiso 0.5 1 calc R U P C 2
H5SE H 1.057461 0.400341 0.276789 0.128 Uiso 0.5 1 calc R U P C 2
H5SF H 0.953179 0.403838 0.192881 0.128 Uiso 0.5 1 calc R U P C 2
C6SB C 0.9587(12) 0.5781(14) 0.3648(13) 0.057(4) Uani 0.5 1 d . . P C 2
H6SD H 1.013017 0.633025 0.322191 0.086 Uiso 0.5 1 calc R U P C 2
H6SE H 0.887963 0.613067 0.407736 0.086 Uiso 0.5 1 calc R U P C 2
H6SF H 1.020437 0.531823 0.405659 0.086 Uiso 0.5 1 calc R U P C 2
N2S N 0.8015(3) 0.4227(2) 0.3633(2) 0.0444(7) Uani 1 1 d . . . . .
O2S O 0.8448(3) 0.3684(2) 0.4431(2) 0.0612(7) Uani 1 1 d . . . . .
C7S C 0.6814(4) 0.4054(3) 0.3238(3) 0.0447(9) Uani 1 1 d . . . . .
C8S C 0.5866(4) 0.3168(3) 0.3619(3) 0.0452(9) Uani 1 1 d . . . . .
C9S C 0.4429(4) 0.3329(3) 0.3919(3) 0.0510(10) Uani 1 1 d . . . . .
BrS Br 0.36397(5) 0.47632(4) 0.39526(5) 0.0796(2) Uani 1 1 d . . . . .
N3S N 0.3557(3) 0.2529(3) 0.4235(3) 0.0631(9) Uani 1 1 d . . . . .
C10S C 0.4102(5) 0.1506(4) 0.4266(4) 0.0759(14) Uani 1 1 d . . . . .
H10A H 0.349509 0.093006 0.446393 0.091 Uiso 1 1 calc R U . . .
C11S C 0.5490(5) 0.1263(4) 0.4025(4) 0.0812(15) Uani 1 1 d . . . . .
H11A H 0.582794 0.053750 0.407783 0.097 Uiso 1 1 calc R U . . .
C12S C 0.6393(4) 0.2100(3) 0.3702(4) 0.0647(12) Uani 1 1 d . . . . .
H12A H 0.735254 0.194831 0.353961 0.078 Uiso 1 1 calc R U . . .
Cu2 Cu 1.000000 0.000000 0.500000 0.0556(2) Uani 1 2 d S . P . .
O3 O 0.8245(3) 0.0591(2) 0.5659(2) 0.0573(7) Uani 1 1 d . . . . .
C6 C 0.6731(5) 0.1475(5) 0.6814(5) 0.0732(13) Uani 1 1 d . . . . .
F7 F 0.5714(18) 0.1287(18) 0.6308(17) 0.138(9) Uani 0.5 1 d . . P D 1
F8 F 0.633(2) 0.1270(18) 0.7748(14) 0.123(10) Uani 0.5 1 d . . P D 1
F9 F 0.6892(16) 0.2522(11) 0.6707(15) 0.114(5) Uani 0.5 1 d . . P D 1
F7Z F 0.5708(17) 0.0833(15) 0.6731(19) 0.126(8) Uani 0.5 1 d . . P D 2
F8Z F 0.653(2) 0.171(2) 0.7721(15) 0.154(12) Uani 0.5 1 d . . P D 2
F9Z F 0.6484(19) 0.2350(14) 0.6174(13) 0.129(7) Uani 0.5 1 d . . P D 2
C7 C 0.8146(4) 0.0902(3) 0.6515(4) 0.0559(10) Uani 1 1 d . . . . .
C8 C 0.9150(5) 0.0789(4) 0.7199(4) 0.0680(12) Uani 1 1 d . . . . .
H8A H 0.892294 0.103921 0.782515 0.082 Uiso 1 1 calc R U . . .
C9 C 1.0481(4) 0.0317(3) 0.6989(3) 0.0575(11) Uani 1 1 d . . . . .
C10 C 1.1527(8) 0.0212(6) 0.7813(5) 0.0918(18) Uani 1 1 d . . . . .
F10 F 1.091(3) 0.040(2) 0.8683(19) 0.170(10) Uani 0.5 1 d . . P E 1
F11 F 1.202(2) -0.0775(16) 0.8022(14) 0.110(5) Uani 0.5 1 d . . P E 1
F12 F 1.2695(18) 0.0778(13) 0.7541(14) 0.130(6) Uani 0.5 1 d . . P E 1
F10Z F 1.112(2) 0.0809(19) 0.854(2) 0.121(7) Uani 0.5 1 d . . P E 2
F11Z F 1.155(3) -0.087(2) 0.8121(17) 0.196(12) Uani 0.5 1 d . . P E 2
F12Z F 1.2708(15) 0.044(3) 0.7405(19) 0.215(13) Uani 0.5 1 d . . P E 2
O4 O 1.0987(3) -0.0056(2) 0.6202(2) 0.0580(7) Uani 1 1 d . . . . .
O1R O 1.0564(4) 0.1905(2) 0.4573(3) 0.0860(11) Uani 1 1 d D . . . .
H1R H 0.994(3) 0.240(3) 0.456(4) 0.11(2) Uiso 1 1 d D . . . .
H2R H 1.132(2) 0.222(3) 0.452(4) 0.095(18) Uiso 1 1 d D . . . .

loop_
_atom_site_aniso_label
_atom_site_aniso_U_11
_atom_site_aniso_U_22
_atom_site_aniso_U_33
_atom_site_aniso_U_23
_atom_site_aniso_U_13
_atom_site_aniso_U_12
Cu1 0.0503(4) 0.0535(4) 0.1123(7) 0.0011(4) -0.0011(4) -0.0049(3)
O1 0.0582(18) 0.0600(19) 0.097(2) 0.0006(17) 0.0030(16) -0.0035(14)
C1 0.076(3) 0.070(3) 0.075(4) -0.008(3) -0.003(3) 0.005(3)
F1 0.080(11) 0.105(10) 0.18(2) -0.028(11) -0.066(11) 0.012(8)
F2 0.103(2) 0.093(2) 0.097(2) -0.0017(18) 0.0313(19) 0.0017(17)
F3 0.102(2) 0.0683(18) 0.109(2) -0.0064(16) 0.0086(18) 0.0168(16)
F1Z 0.063(8) 0.17(2) 0.098(9) -0.039(10) -0.005(6) 0.022(9)
C2 0.060(3) 0.062(3) 0.062(3) -0.006(2) -0.008(2) 0.000(2)
C3 0.068(3) 0.054(3) 0.078(3) 0.007(2) -0.006(2) -0.003(2)
C4 0.059(3) 0.062(3) 0.057(3) 0.003(2) -0.013(2) -0.011(2)
C5 0.069(4) 0.073(4) 0.101(5) 0.011(4) -0.002(4) -0.006(3)
F4 0.111(14) 0.106(7) 0.31(3) -0.036(16) 0.100(15) -0.026(8)
F5 0.196(19) 0.200(19) 0.137(10) -0.041(13) -0.004(12) -0.142(15)
F6 0.126(9) 0.125(12) 0.119(10) 0.078(9) -0.016(10) -0.027(10)
F4Z 0.132(13) 0.28(3) 0.072(7) 0.002(8) 0.025(7) -0.082(16)
F5Z 0.084(8) 0.137(13) 0.137(12) 0.032(8) -0.040(9) -0.060(8)
F6Z 0.118(12) 0.070(6) 0.29(3) 0.013(12) 0.061(16) -0.021(6)
O2 0.0504(16) 0.0621(19) 0.084(2) -0.0018(16) -0.0110(15) -0.0059(14)
O1S 0.0646(19) 0.151(3) 0.069(2) 0.031(2) -0.0396(17) -0.040(2)
N1S 0.0489(19) 0.086(3) 0.059(2) 0.013(2) -0.0225(17) -0.0161(18)
C1SA 0.036(8) 0.056(9) 0.044(12) 0.002(7) 0.003(6) -0.014(6)
C3SA 0.09(2) 0.076(13) 0.27(6) -0.02(2) -0.08(3) -0.004(14)
C2SA 0.078(12) 0.21(3) 0.061(10) -0.031(12) 0.006(8) -0.074(15)
C2SB 0.083(10) 0.17(2) 0.080(10) 0.055(11) -0.025(7) -0.052(12)
C3SB 0.073(6) 0.054(5) 0.181(15) -0.007(8) -0.017(8) 0.011(4)
C1SB 0.044(6) 0.074(9) 0.052(9) 0.012(6) -0.013(5) -0.007(6)
C4S 0.048(2) 0.072(3) 0.053(3) 0.008(2) -0.012(2) -0.017(2)
C5S 0.105(18) 0.30(3) 0.14(2) 0.09(2) 0.033(14) 0.021(18)
C6S 0.33(3) 0.16(2) 0.106(18) 0.062(14) -0.120(19) -0.17(2)
C5SB 0.069(9) 0.092(10) 0.098(13) -0.051(10) 0.034(8) -0.013(7)
C6SB 0.035(4) 0.072(9) 0.069(10) -0.013(7) -0.013(5) -0.015(5)
N2S 0.0355(15) 0.0491(17) 0.049(2) -0.0028(15) -0.0096(14) 0.0029(13)
O2S 0.0506(15) 0.0653(18) 0.0656(19) 0.0093(15) -0.0220(14) 0.0069(13)
C7S 0.0370(18) 0.048(2) 0.049(2) -0.0058(18) -0.0075(17) 0.0024(15)
C8S 0.0394(19) 0.045(2) 0.052(2) -0.0057(17) -0.0087(17) 0.0005(16)
C9S 0.042(2) 0.050(2) 0.062(3) -0.0063(19) -0.0099(18) 0.0045(17)
BrS 0.0479(2) 0.0590(3) 0.1311(5) -0.0144(3) -0.0092(3) 0.0149(2)
N3S 0.0428(18) 0.061(2) 0.084(3) -0.0002(19) -0.0061(17) -0.0080(16)
C10S 0.060(3) 0.054(3) 0.111(4) 0.010(3) -0.018(3) -0.010(2)
C11S 0.067(3) 0.043(2) 0.134(5) -0.006(3) -0.018(3) 0.002(2)
C12S 0.046(2) 0.050(2) 0.099(4) -0.015(2) -0.010(2) 0.0107(19)
Cu2 0.0387(3) 0.0651(4) 0.0642(5) -0.0179(4) -0.0055(3) 0.0130(3)
O3 0.0404(14) 0.0626(17) 0.071(2) -0.0196(15) -0.0037(13) 0.0072(12)
C6 0.056(3) 0.076(4) 0.087(4) -0.023(4) 0.004(3) 0.013(3)
F7 0.059(8) 0.20(2) 0.180(16) -0.120(16) -0.041(9) 0.061(12)
F8 0.094(9) 0.149(12) 0.101(16) 0.018(11) 0.048(10) 0.038(8)
F9 0.105(7) 0.058(5) 0.168(16) -0.010(9) 0.014(9) 0.040(4)
F7Z 0.043(6) 0.111(9) 0.23(2) -0.051(9) 0.011(9) -0.004(6)
F8Z 0.089(10) 0.27(3) 0.12(2) -0.13(2) -0.020(11) 0.077(14)
F9Z 0.136(13) 0.104(11) 0.123(11) 0.016(8) 0.030(8) 0.068(10)
C7 0.046(2) 0.049(2) 0.073(3) -0.014(2) 0.003(2) 0.0042(17)
C8 0.065(3) 0.072(3) 0.068(3) -0.023(2) -0.002(2) 0.015(2)
C9 0.056(2) 0.052(2) 0.065(3) -0.007(2) -0.010(2) 0.0084(19)
C10 0.104(5) 0.096(5) 0.077(4) -0.019(4) -0.025(4) 0.038(4)
F10 0.179(19) 0.26(3) 0.073(8) -0.076(13) -0.055(10) 0.152(16)
F11 0.122(8) 0.121(10) 0.090(8) -0.035(8) -0.045(6) 0.078(8)
F12 0.118(11) 0.151(8) 0.137(12) -0.026(8) -0.061(9) -0.044(7)
F10Z 0.106(8) 0.159(12) 0.122(14) -0.091(11) -0.049(7) 0.029(8)
F11Z 0.27(3) 0.184(17) 0.130(13) 0.052(10) -0.096(14) 0.024(14)
F12Z 0.048(7) 0.46(4) 0.176(14) -0.190(19) -0.033(7) 0.030(11)
O4 0.0510(15) 0.0617(17) 0.0613(19) -0.0130(15) -0.0069(14) 0.0156(13)
O1R 0.0505(18) 0.0481(17) 0.154(4) 0.004(2) -0.006(2) 0.0019(16)

loop_
_atom_type_symbol
_atom_type_description
_atom_type_scat_dispersion_real
_atom_type_scat_dispersion_imag
_atom_type_scat_source
C C 0.0033 0.0016 'International Tables Vol C Tables 4.2.6.8 and 6.1.1.4'
H H 0.0000 0.0000 'International Tables Vol C Tables 4.2.6.8 and 6.1.1.4'
Br Br -0.2901 2.4595 'International Tables Vol C Tables 4.2.6.8 and 6.1.1.4'
Cu Cu 0.3201 1.2651 'International Tables Vol C Tables 4.2.6.8 and 6.1.1.4'
F F 0.0171 0.0103 'International Tables Vol C Tables 4.2.6.8 and 6.1.1.4'
N N 0.0061 0.0033 'International Tables Vol C Tables 4.2.6.8 and 6.1.1.4'
O O 0.0106 0.0060 'International Tables Vol C Tables 4.2.6.8 and 6.1.1.4'

loop_
_geom_angle_atom_site_label_1
_geom_angle_atom_site_label_2
_geom_angle_atom_site_label_3
_geom_angle
_geom_angle_site_symmetry_1
_geom_angle_site_symmetry_3
O1 Cu1 O1 180.0 2_665 .
O1 Cu1 O2 92.86(12) 2_665 2_665
O1 Cu1 O2 87.14(12) . 2_665
O1 Cu1 O2 87.14(12) 2_665 .
O1 Cu1 O2 92.86(12) . .
O2 Cu1 O2 180.0 2_665 .
O1 Cu1 O1S 87.26(14) 2_665 2_665
O1 Cu1 O1S 92.74(13) . 2_665
O2 Cu1 O1S 80.70(11) 2_665 2_665
O2 Cu1 O1S 99.29(11) . 2_665
O1 Cu1 O1S 92.74(13) 2_665 .
O1 Cu1 O1S 87.26(14) . .
O2 Cu1 O1S 99.30(11) 2_665 .
O2 Cu1 O1S 80.71(11) . .
O1S Cu1 O1S 180.0 2_665 .
C2 O1 Cu1 124.5(3) . .
F1Z C1 F3 112.0(15) . .
F1 C1 F3 105.1(15) . .
F1Z C1 F2 102.3(13) . .
F1 C1 F2 112.3(14) . .
F3 C1 F2 106.5(4) . .
F1Z C1 C2 111.3(11) . .
F1 C1 C2 108.6(11) . .
F3 C1 C2 112.9(4) . .
F2 C1 C2 111.3(4) . .
O1 C2 C3 128.1(4) . .
O1 C2 C1 112.4(4) . .
C3 C2 C1 119.5(4) . .
C2 C3 C4 121.8(4) . .
C2 C3 H3A 119.1 . .
C4 C3 H3A 119.1 . .
O2 C4 C3 127.7(4) . .
O2 C4 C5 113.9(4) . .
C3 C4 C5 118.3(4) . .
F4 C5 F6 108.1(16) . .
F5Z C5 F6Z 108.1(12) . .
F5Z C5 F4Z 102.2(11) . .
F6Z C5 F4Z 111.4(14) . .
F4 C5 F5 107.0(14) . .
F6 C5 F5 107.6(13) . .
F4 C5 C4 115.0(7) . .
F5Z C5 C4 113.0(6) . .
F6 C5 C4 110.7(8) . .
F6Z C5 C4 113.2(8) . .
F4Z C5 C4 108.3(9) . .
F5 C5 C4 108.0(8) . .
C4 O2 Cu1 124.7(3) . .
N1S O1S Cu1 147.7(3) . .
O1S N1S C7S 125.2(3) . .
O1S N1S C1SA 120.4(8) . .
C7S N1S C1SA 113.4(8) . .
O1S N1S C1SB 123.2(6) . .
C7S N1S C1SB 109.6(6) . .
C3SA C1SA C2SA 110(2) . .
C3SA C1SA N1S 99.8(15) . .
C2SA C1SA N1S 114.6(13) . .
C3SA C1SA C4S 112.5(18) . .
C2SA C1SA C4S 117.4(13) . .
N1S C1SA C4S 100.7(12) . .
C1SA C3SA H3SA 109.5 . .
C1SA C3SA H3SB 109.5 . .
H3SA C3SA H3SB 109.5 . .
C1SA C3SA H3SC 109.5 . .
H3SA C3SA H3SC 109.5 . .
H3SB C3SA H3SC 109.5 . .
C1SA C2SA H2SA 109.5 . .
C1SA C2SA H2SB 109.5 . .
H2SA C2SA H2SB 109.5 . .
C1SA C2SA H2SC 109.5 . .
H2SA C2SA H2SC 109.5 . .
H2SB C2SA H2SC 109.5 . .
C1SB C2SB H2SD 109.5 . .
C1SB C2SB H2SE 109.5 . .
H2SD C2SB H2SE 109.5 . .
C1SB C2SB H2SF 109.5 . .
H2SD C2SB H2SF 109.5 . .
H2SE C2SB H2SF 109.5 . .
C1SB C3SB H3SD 109.5 . .
C1SB C3SB H3SE 109.5 . .
H3SD C3SB H3SE 109.5 . .
C1SB C3SB H3SF 109.5 . .
H3SD C3SB H3SF 109.5 . .
H3SE C3SB H3SF 109.5 . .
C2SB C1SB N1S 108.4(11) . .
C2SB C1SB C3SB 111.1(14) . .
N1S C1SB C3SB 110.7(10) . .
C2SB C1SB C4S 114.2(11) . .
N1S C1SB C4S 98.4(9) . .
C3SB C1SB C4S 113.2(9) . .
C6S C4S N2S 110.8(11) . .
C6S C4S C1SA 125.3(14) . .
N2S C4S C1SA 104.1(7) . .
N2S C4S C6SB 110.7(7) . .
N2S C4S C5SB 106.1(8) . .
C6SB C4S C5SB 110.1(9) . .
C6S C4S C5S 107.7(17) . .
N2S C4S C5S 103.0(13) . .
C1SA C4S C5S 103.7(15) . .
N2S C4S C1SB 99.1(5) . .
C6SB C4S C1SB 113.7(9) . .
C5SB C4S C1SB 116.4(12) . .
C4S C5S H5SA 109.5 . .
C4S C5S H5SB 109.5 . .
H5SA C5S H5SB 109.5 . .
C4S C5S H5SC 109.5 . .
H5SA C5S H5SC 109.5 . .
H5SB C5S H5SC 109.5 . .
C4S C6S H6SA 109.5 . .
C4S C6S H6SB 109.5 . .
H6SA C6S H6SB 109.5 . .
C4S C6S H6SC 109.5 . .
H6SA C6S H6SC 109.5 . .
H6SB C6S H6SC 109.5 . .
C4S C5SB H5SD 109.5 . .
C4S C5SB H5SE 109.5 . .
H5SD C5SB H5SE 109.5 . .
C4S C5SB H5SF 109.5 . .
H5SD C5SB H5SF 109.5 . .
H5SE C5SB H5SF 109.5 . .
C4S C6SB H6SD 109.5 . .
C4S C6SB H6SE 109.5 . .
H6SD C6SB H6SE 109.5 . .
C4S C6SB H6SF 109.5 . .
H6SD C6SB H6SF 109.5 . .
H6SE C6SB H6SF 109.5 . .
O2S N2S C7S 125.2(3) . .
O2S N2S C4S 122.6(3) . .
C7S N2S C4S 112.0(3) . .
N1S C7S N2S 109.1(3) . .
N1S C7S C8S 126.2(3) . .
N2S C7S C8S 124.5(3) . .
C12S C8S C9S 116.7(4) . .
C12S C8S C7S 119.4(3) . .
C9S C8S C7S 123.9(3) . .
N3S C9S C8S 124.1(3) . .
N3S C9S BrS 115.7(3) . .
C8S C9S BrS 120.1(3) . .
C9S N3S C10S 117.0(4) . .
N3S C10S C11S 123.5(4) . .
N3S C10S H10A 118.3 . .
C11S C10S H10A 118.3 . .
C10S C11S C12S 119.1(4) . .
C10S C11S H11A 120.4 . .
C12S C11S H11A 120.4 . .
C11S C12S C8S 119.4(4) . .
C11S C12S H12A 120.3 . .
C8S C12S H12A 120.3 . .
O4 Cu2 O4 180.0 2_756 .
O4 Cu2 O3 86.93(11) 2_756 .
O4 Cu2 O3 93.07(11) . .
O4 Cu2 O3 93.07(11) 2_756 2_756
O4 Cu2 O3 86.93(11) . 2_756
O3 Cu2 O3 180.0 . 2_756
O4 Cu2 O1R 90.52(13) 2_756 .
O4 Cu2 O1R 89.48(13) . .
O3 Cu2 O1R 84.00(12) . .
O3 Cu2 O1R 96.00(12) 2_756 .
O4 Cu2 O1R 89.48(13) 2_756 2_756
O4 Cu2 O1R 90.52(13) . 2_756
O3 Cu2 O1R 96.00(12) . 2_756
O3 Cu2 O1R 84.00(12) 2_756 2_756
O1R Cu2 O1R 180.0 . 2_756
C7 O3 Cu2 123.7(2) . .
F8 C6 F7 108.5(15) . .
F8 C6 F9 102.5(12) . .
F7 C6 F9 108.1(11) . .
F8Z C6 F7Z 105.2(15) . .
F8Z C6 F9Z 109.8(13) . .
F7Z C6 F9Z 103.8(12) . .
F8 C6 C7 112.9(12) . .
F8Z C6 C7 116.4(11) . .
F7 C6 C7 115.1(8) . .
F9 C6 C7 109.1(8) . .
F7Z C6 C7 109.0(9) . .
F9Z C6 C7 111.6(8) . .
O3 C7 C8 127.8(4) . .
O3 C7 C6 114.3(4) . .
C8 C7 C6 117.9(4) . .
C7 C8 C9 122.4(4) . .
C7 C8 H8A 118.8 . .
C9 C8 H8A 118.8 . .
O4 C9 C8 128.5(4) . .
O4 C9 C10 113.0(4) . .
C8 C9 C10 118.5(4) . .
F11 C10 F10 101.2(16) . .
F12Z C10 F10Z 112.2(17) . .
F11 C10 F12 102.8(14) . .
F10 C10 F12 112.8(15) . .
F12Z C10 F11Z 107.7(17) . .
F10Z C10 F11Z 113.4(17) . .
F12Z C10 C9 108.5(13) . .
F11 C10 C9 112.9(9) . .
F10 C10 C9 112.4(11) . .
F10Z C10 C9 112.4(11) . .
F12 C10 C9 113.7(8) . .
F11Z C10 C9 102.0(12) . .
C9 O4 Cu2 123.9(2) . .
Cu2 O1R H1R 121(3) . .
Cu2 O1R H2R 132(3) . .
H1R O1R H2R 105.5(17) . .

loop_
_geom_bond_atom_site_label_1
_geom_bond_atom_site_label_2
_geom_bond_distance
_geom_bond_site_symmetry_2
Cu1 O1 1.916(3) 2_665
Cu1 O1 1.916(3) .
Cu1 O2 1.935(3) 2_665
Cu1 O2 1.935(3) .
Cu1 O1S 2.582(3) 2_665
Cu1 O1S 2.582(3) .
O1 C2 1.258(5) .
C1 F1Z 1.31(3) .
C1 F1 1.32(3) .
C1 F3 1.326(5) .
C1 F2 1.334(6) .
C1 C2 1.523(6) .
C2 C3 1.377(6) .
C3 C4 1.377(6) .
C3 H3A 0.9300 .
C4 O2 1.248(5) .
C4 C5 1.541(7) .
C5 F4 1.227(13) .
C5 F5Z 1.255(11) .
C5 F6 1.280(13) .
C5 F6Z 1.282(14) .
C5 F4Z 1.311(17) .
C5 F5 1.320(13) .
O1S N1S 1.283(4) .
N1S C7S 1.331(5) .
N1S C1SA 1.514(18) .
N1S C1SB 1.523(14) .
C1SA C3SA 1.47(3) .
C1SA C2SA 1.50(2) .
C1SA C4S 1.53(2) .
C3SA H3SA 0.9600 .
C3SA H3SB 0.9600 .
C3SA H3SC 0.9600 .
C2SA H2SA 0.9600 .
C2SA H2SB 0.9600 .
C2SA H2SC 0.9600 .
C2SB C1SB 1.502(19) .
C2SB H2SD 0.9600 .
C2SB H2SE 0.9600 .
C2SB H2SF 0.9600 .
C3SB C1SB 1.540(17) .
C3SB H3SD 0.9600 .
C3SB H3SE 0.9600 .
C3SB H3SF 0.9600 .
C1SB C4S 1.570(14) .
C4S C6S 1.42(3) .
C4S N2S 1.492(5) .
C4S C6SB 1.530(17) .
C4S C5SB 1.541(17) .
C4S C5S 1.55(3) .
C5S H5SA 0.9600 .
C5S H5SB 0.9600 .
C5S H5SC 0.9600 .
C6S H6SA 0.9600 .
C6S H6SB 0.9600 .
C6S H6SC 0.9600 .
C5SB H5SD 0.9600 .
C5SB H5SE 0.9600 .
C5SB H5SF 0.9600 .
C6SB H6SD 0.9600 .
C6SB H6SE 0.9600 .
C6SB H6SF 0.9600 .
N2S O2S 1.281(4) .
N2S C7S 1.342(4) .
C7S C8S 1.455(5) .
C8S C12S 1.378(5) .
C8S C9S 1.393(5) .
C9S N3S 1.317(5) .
C9S BrS 1.886(4) .
N3S C10S 1.334(5) .
C10S C11S 1.352(6) .
C10S H10A 0.9300 .
C11S C12S 1.370(6) .
C11S H11A 0.9300 .
C12S H12A 0.9300 .
Cu2 O4 1.936(3) 2_756
Cu2 O4 1.936(3) .
Cu2 O3 1.956(3) .
Cu2 O3 1.956(3) 2_756
Cu2 O1R 2.413(3) .
Cu2 O1R 2.413(3) 2_756
O3 C7 1.247(5) .
C6 F8 1.268(19) .
C6 F8Z 1.28(2) .
C6 F7 1.280(18) .
C6 F9 1.293(15) .
C6 F7Z 1.303(19) .
C6 F9Z 1.316(16) .
C6 C7 1.526(6) .
C7 C8 1.379(6) .
C8 C9 1.382(6) .
C8 H8A 0.9300 .
C9 O4 1.244(5) .
C9 C10 1.548(7) .
C10 F12Z 1.23(2) .
C10 F11 1.288(18) .
C10 F10 1.29(3) .
C10 F10Z 1.31(2) .
C10 F12 1.332(16) .
C10 F11Z 1.34(2) .
O1R H1R 0.826(10) .
O1R H2R 0.824(10) .

loop_
_geom_hbond_atom_site_label_D
_geom_hbond_atom_site_label_H
_geom_hbond_atom_site_label_A
_geom_hbond_distance_DH
_geom_hbond_distance_HA
_geom_hbond_distance_DA
_geom_hbond_angle_DHA
_geom_hbond_site_symmetry_A
_geom_hbond_publ_flag
O1R H1R O2S 0.826(10) 2.073(12) 2.898(4) 176(5) . yes
O1R H2R N3S 0.824(10) 2.163(16) 2.954(5) 161(4) 1_655 yes
